data_7008574
loop_
_publ_author_name
'Channa, Asif'
'Steed, Jonathan W.'

_publ_section_title
;
 Anion and cation binding by a pendant arm cyclam and its macrobicyclic
 derivatives.
;
_journal_issue 14
_journal_name_full 'Dalton transactions (Cambridge, England : 2003)'
_journal_page_first 2455
_journal_page_last 2461
_journal_paper_doi 10.1039/b504561d
_journal_year 2005
_chemical_formula_sum 'C22 H50 Cl2 N4 O12'
_chemical_formula_weight 633.56
_chemical_name_common 'tetrahydroxypropylcyclam diperchlorate'
_chemical_name_systematic 'tetrahydroxypropylcyclam diperchlorate'
_space_group_IT_number 14
_symmetry_cell_setting monoclinic
_symmetry_space_group_name_Hall '-P 2ybc'
_symmetry_space_group_name_H-M 'P 1 21/c 1'
_atom_sites_solution_hydrogens geom
_atom_sites_solution_primary direct
_atom_sites_solution_secondary difmap
_audit_creation_method SHELXL-97
_cell_angle_alpha 90.0
_cell_angle_beta 104.449(3)
_cell_angle_gamma 90.0
_cell_formula_units_Z 2
_cell_length_a 10.9260(4)
_cell_length_b 11.9504(8)
_cell_length_c 11.5955(6)
_cell_measurement_temperature 101(2)
_cell_volume 1466.14(14)
_computing_cell_refinement DENZO-SMN
_computing_data_collection 'Nonius collect'
_computing_data_reduction DENZO-SMN
_computing_molecular_graphics 'XSeed (Barbour 1999)'
_computing_structure_refinement 'SHELXL-97 (Sheldrick, 1997)'
_computing_structure_solution 'SHELXS-97 (Sheldrick, 1990)'
_diffrn_ambient_temperature 101(2)
_diffrn_measured_fraction_theta_full 0.996
_diffrn_measured_fraction_theta_max 0.996
_diffrn_measurement_device_type KappaCCD
_diffrn_measurement_method '2 phi + omega scans 4.5 s/o'
_diffrn_radiation_monochromator graphite
_diffrn_radiation_source 'fine-focus sealed tube'
_diffrn_radiation_type MoK\a
_diffrn_radiation_wavelength 0.71073
_diffrn_reflns_av_R_equivalents 0.0585
_diffrn_reflns_av_sigmaI/netI 0.0619
_diffrn_reflns_limit_h_max 12
_diffrn_reflns_limit_h_min -12
_diffrn_reflns_limit_k_max 14
_diffrn_reflns_limit_k_min -12
_diffrn_reflns_limit_l_max 13
_diffrn_reflns_limit_l_min -13
_diffrn_reflns_number 7090
_diffrn_reflns_theta_full 25.00
_diffrn_reflns_theta_max 25.00
_diffrn_reflns_theta_min 2.49
_exptl_absorpt_coefficient_mu 0.288
_exptl_absorpt_correction_T_max 0.8240
_exptl_absorpt_correction_T_min 0.7818
_exptl_absorpt_correction_type SCALEPACK
_exptl_crystal_colour 'pale pink'
_exptl_crystal_density_diffrn 1.435
_exptl_crystal_density_method 'not measured'
_exptl_crystal_description cube
_exptl_crystal_F_000 680
_exptl_crystal_size_max 0.90
_exptl_crystal_size_mid 0.80
_exptl_crystal_size_min 0.70
_refine_diff_density_max 0.494
_refine_diff_density_min -0.857
_refine_diff_density_rms 0.186
_refine_ls_extinction_coef 0.014(2)
_refine_ls_extinction_expression Fc^*^=kFc[1+0.001xFc^2^\l^3^/sin(2\q)]^-1/4^
_refine_ls_extinction_method SHELXL
_refine_ls_goodness_of_fit_ref 1.051
_refine_ls_hydrogen_treatment mixed
_refine_ls_matrix_type full
_refine_ls_number_parameters 183
_refine_ls_number_reflns 2574
_refine_ls_number_restraints 0
_refine_ls_restrained_S_all 1.051
_refine_ls_R_factor_all 0.0515
_refine_ls_R_factor_gt 0.0333
_refine_ls_shift/su_max 0.000
_refine_ls_shift/su_mean 0.000
_refine_ls_structure_factor_coef Fsqd
_refine_ls_weighting_details 'calc w=1/[\s^2^(Fo^2^)+(0.0333P)^2^+0.7403P] where P=(Fo^2^+2Fc^2^)/3'
_refine_ls_weighting_scheme calc
_refine_ls_wR_factor_gt 0.0833
_refine_ls_wR_factor_ref 0.0887
_reflns_number_gt 2278
_reflns_number_total 2574
_reflns_threshold_expression >2sigma(I)
_cod_data_source_file b504561d.txt
_cod_data_source_block g:\structs\asif\ac202a\ac202a
_cod_depositor_comments
;
The following automatic conversions were performed:
'_symmetry_cell_setting' value 'MONOCLINIC' changed to 'monoclinic'
according to '/home/saulius/struct/CIF-dictionaries/cif_core.dic'
dictionary named 'cif_core.dic' version 2.4.1 from 2010-06-29.

Automatic conversion script
Id: cif_fix_enum 1527 2010-12-29 10:47:43Z saulius 
;
_cod_original_sg_symbol_H-M P2(1)/c
_cod_database_code 7008574

loop_
_symmetry_equiv_pos_as_xyz
'x, y, z'
'-x, y+1/2, -z+1/2'
'-x, -y, -z'
'x, -y-1/2, z-1/2'

loop_
_atom_site_label
_atom_site_type_symbol
_atom_site_fract_x
_atom_site_fract_y
_atom_site_fract_z
_atom_site_U_iso_or_equiv
_atom_site_adp_type
_atom_site_occupancy
_atom_site_symmetry_multiplicity
_atom_site_calc_flag
_atom_site_refinement_flags
_atom_site_disorder_assembly
_atom_site_disorder_group
Cl1 Cl 0.20312(3) 0.01236(3) 0.27452(3) 0.01620(15) Uani 1 1 d . . .
O1 O -0.88485(10) -0.40085(10) 0.01420(10) 0.0207(3) Uani 1 1 d . . .
H1 H -0.8844 -0.4569 -0.0264 0.025 Uiso 1 1 d R . .
N1 N -0.74573(11) -0.09433(11) -0.08967(11) 0.0130(3) Uani 1 1 d . . .
C1 C -0.97873(14) -0.32438(14) -0.04937(14) 0.0180(4) Uani 1 1 d . . .
H1A H -1.0515 -0.3254 -0.0155 0.022 Uiso 1 1 d R . .
H1B H -1.0065 -0.3472 -0.1321 0.022 Uiso 1 1 d R . .
O2 O -0.33078(10) 0.11603(9) 0.30337(10) 0.0178(3) Uani 1 1 d . . .
H2 H -0.2665 0.1120 0.3578 0.021 Uiso 1 1 d R . .
N2 N -0.35350(11) -0.11503(11) 0.14739(11) 0.0134(3) Uani 1 1 d . . .
C2 C -0.92476(14) -0.20721(14) -0.04189(14) 0.0174(4) Uani 1 1 d . . .
H2A H -0.8809 -0.1909 0.0399 0.021 Uiso 1 1 d R . .
H2B H -0.9933 -0.1538 -0.0662 0.021 Uiso 1 1 d R . .
O3 O 0.24380(12) 0.08933(11) 0.19617(10) 0.0270(3) Uani 1 1 d . . .
C3 C -0.83344(14) -0.19375(14) -0.12120(14) 0.0151(3) Uani 1 1 d . . .
H3A H -0.7830 -0.2612 -0.1156 0.018 Uiso 1 1 d R . .
H3B H -0.8819 -0.1865 -0.2032 0.018 Uiso 1 1 d R . .
O4 O 0.13491(12) 0.07277(11) 0.34730(11) 0.0294(3) Uani 1 1 d . . .
C4 C -0.81950(14) 0.01134(13) -0.08622(15) 0.0159(4) Uani 1 1 d . . .
H4A H -0.8577 0.0073 -0.0193 0.019 Uiso 1 1 d R . .
H4B H -0.8873 0.0161 -0.1583 0.019 Uiso 1 1 d R . .
O5 O 0.12042(11) -0.06998(11) 0.20571(11) 0.0281(3) Uani 1 1 d . . .
C5 C -0.64170(14) -0.11203(13) 0.02120(13) 0.0142(3) Uani 1 1 d . . .
H5A H -0.6780 -0.1389 0.0843 0.017 Uiso 1 1 d R . .
H5B H -0.6006 -0.0411 0.0465 0.017 Uiso 1 1 d R . .
O6 O 0.31037(11) -0.04189(12) 0.35056(11) 0.0279(3) Uani 1 1 d . . .
C6 C -0.54429(14) -0.19553(14) 0.00181(14) 0.0151(3) Uani 1 1 d . . .
H6A H -0.5079 -0.1688 -0.0613 0.018 Uiso 1 1 d R . .
H6B H -0.5851 -0.2667 -0.0231 0.018 Uiso 1 1 d R . .
C7 C -0.43897(14) -0.21205(13) 0.11530(13) 0.0151(3) Uani 1 1 d . . .
H7A H -0.4771 -0.2278 0.1806 0.018 Uiso 1 1 d R . .
H7B H -0.3893 -0.2769 0.1051 0.018 Uiso 1 1 d R . .
C8 C -0.26068(14) -0.11712(13) 0.07482(14) 0.0157(4) Uani 1 1 d . . .
H8A H -0.3051 -0.1272 -0.0081 0.019 Uiso 1 1 d R . .
H8B H -0.2052 -0.1809 0.0985 0.019 Uiso 1 1 d R . .
C9 C -0.28923(14) -0.12009(14) 0.27550(13) 0.0153(4) Uani 1 1 d . . .
H9A H -0.2130 -0.0751 0.2901 0.018 Uiso 1 1 d R . .
H9B H -0.2643 -0.1968 0.2964 0.018 Uiso 1 1 d R . .
C10 C -0.37130(15) -0.07908(14) 0.35526(14) 0.0179(4) Uani 1 1 d . . .
H10A H -0.3217 -0.0802 0.4373 0.022 Uiso 1 1 d R . .
H10B H -0.4414 -0.1304 0.3489 0.022 Uiso 1 1 d R . .
C11 C -0.42341(15) 0.03822(14) 0.32527(14) 0.0178(4) Uani 1 1 d . . .
H11A H -0.4936 0.0347 0.2550 0.021 Uiso 1 1 d R . .
H11B H -0.4557 0.0660 0.3905 0.021 Uiso 1 1 d R . .
H3 H -0.7046 -0.0945 -0.1494 0.031(5) Uiso 1 1 d R . .

loop_
_atom_site_aniso_label
_atom_site_aniso_U_11
_atom_site_aniso_U_22
_atom_site_aniso_U_33
_atom_site_aniso_U_23
_atom_site_aniso_U_13
_atom_site_aniso_U_12
Cl1 0.0168(2) 0.0164(3) 0.0153(2) -0.00119(15) 0.00387(16) -0.00010(14)
O1 0.0225(6) 0.0182(7) 0.0203(6) -0.0014(5) 0.0033(5) 0.0023(5)
N1 0.0099(6) 0.0140(7) 0.0149(7) -0.0003(5) 0.0030(5) -0.0006(5)
C1 0.0119(7) 0.0214(10) 0.0199(8) 0.0018(7) 0.0026(6) -0.0018(6)
O2 0.0166(5) 0.0172(7) 0.0192(6) 0.0004(5) 0.0038(5) -0.0017(4)
N2 0.0121(6) 0.0125(7) 0.0151(7) 0.0001(5) 0.0025(5) -0.0009(5)
C2 0.0137(7) 0.0174(9) 0.0223(8) -0.0014(7) 0.0067(6) -0.0008(6)
O3 0.0361(7) 0.0249(7) 0.0225(6) 0.0056(5) 0.0120(5) -0.0026(6)
C3 0.0128(7) 0.0147(9) 0.0175(8) -0.0030(6) 0.0030(6) -0.0038(6)
O4 0.0418(8) 0.0252(8) 0.0265(7) -0.0025(6) 0.0185(6) 0.0078(6)
C4 0.0129(8) 0.0137(9) 0.0216(8) 0.0015(6) 0.0054(6) 0.0025(6)
O5 0.0237(6) 0.0307(8) 0.0282(7) -0.0101(6) 0.0031(5) -0.0085(5)
C5 0.0128(7) 0.0143(9) 0.0137(8) -0.0009(6) -0.0001(6) -0.0008(6)
O6 0.0171(6) 0.0339(8) 0.0303(7) 0.0103(6) 0.0013(5) 0.0021(5)
C6 0.0143(7) 0.0131(9) 0.0169(8) -0.0016(6) 0.0020(6) -0.0007(6)
C7 0.0144(8) 0.0116(8) 0.0181(8) 0.0010(6) 0.0017(6) -0.0007(6)
C8 0.0147(8) 0.0139(9) 0.0194(8) 0.0009(6) 0.0060(6) 0.0029(6)
C9 0.0145(7) 0.0130(9) 0.0158(8) 0.0019(6) -0.0007(6) 0.0010(6)
C10 0.0204(8) 0.0183(9) 0.0135(8) 0.0008(7) 0.0013(6) -0.0039(7)
C11 0.0166(8) 0.0187(9) 0.0196(8) -0.0023(7) 0.0074(6) -0.0022(7)

loop_
_atom_type_symbol
_atom_type_description
_atom_type_scat_dispersion_real
_atom_type_scat_dispersion_imag
_atom_type_scat_source
C C 0.0033 0.0016 'International Tables Vol C Tables 4.2.6.8 and 6.1.1.4'
H H 0.0000 0.0000 'International Tables Vol C Tables 4.2.6.8 and 6.1.1.4'
N N 0.0061 0.0033 'International Tables Vol C Tables 4.2.6.8 and 6.1.1.4'
O O 0.0106 0.0060 'International Tables Vol C Tables 4.2.6.8 and 6.1.1.4'
Cl Cl 0.1484 0.1585 'International Tables Vol C Tables 4.2.6.8 and 6.1.1.4'

loop_
_geom_angle_atom_site_label_1
_geom_angle_atom_site_label_2
_geom_angle_atom_site_label_3
_geom_angle
_geom_angle_site_symmetry_1
_geom_angle_site_symmetry_3
_geom_angle_publ_flag
O6 Cl1 O5 109.65(8) . . ?
O6 Cl1 O3 110.09(7) . . ?
O5 Cl1 O3 109.75(7) . . ?
O6 Cl1 O4 109.09(8) . . ?
O5 Cl1 O4 108.73(8) . . ?
O3 Cl1 O4 109.50(8) . . ?
C5 N1 C4 113.03(12) . . ?
C5 N1 C3 113.22(12) . . ?
C4 N1 C3 110.76(11) . . ?
O1 C1 C2 110.00(12) . . ?
C8 N2 C7 108.99(12) . . ?
C8 N2 C9 110.61(12) . . ?
C7 N2 C9 109.46(12) . . ?
C1 C2 C3 111.55(13) . . ?
N1 C3 C2 114.05(13) . . ?
N1 C4 C8 113.46(12) . 3_455 ?
N1 C5 C6 112.01(12) . . ?
C5 C6 C7 111.26(13) . . ?
N2 C7 C6 114.09(13) . . ?
N2 C8 C4 113.56(13) . 3_455 ?
N2 C9 C10 113.19(12) . . ?
C11 C10 C9 113.70(13) . . ?
O2 C11 C10 113.29(13) . . ?

loop_
_geom_bond_atom_site_label_1
_geom_bond_atom_site_label_2
_geom_bond_distance
_geom_bond_site_symmetry_2
_geom_bond_publ_flag
Cl1 O6 1.4337(12) . ?
Cl1 O5 1.4358(13) . ?
Cl1 O3 1.4389(12) . ?
Cl1 O4 1.4500(12) . ?
O1 C1 1.4329(19) . ?
N1 C5 1.5034(19) . ?
N1 C4 1.504(2) . ?
N1 C3 1.5129(19) . ?
C1 C2 1.513(2) . ?
O2 C11 1.4427(19) . ?
N2 C8 1.4707(19) . ?
N2 C7 1.4770(19) . ?
N2 C9 1.4775(19) . ?
C2 C3 1.525(2) . ?
C4 C8 1.525(2) 3_455 ?
C5 C6 1.516(2) . ?
C6 C7 1.529(2) . ?
C8 C4 1.525(2) 3_455 ?
C9 C10 1.521(2) . ?
C10 C11 1.520(2) . ?

loop_
_geom_hbond_atom_site_label_D
_geom_hbond_atom_site_label_H
_geom_hbond_atom_site_label_A
_geom_hbond_distance_DH
_geom_hbond_distance_HA
_geom_hbond_distance_DA
_geom_hbond_angle_DHA
_geom_hbond_site_symmetry_A
O1 H1 O4 0.82 2.06 2.8674(17) 166.5 4_455
O2 H2 O1 0.82 1.93 2.7531(15) 178.8 2_455
N1 H3 O2 0.92 1.94 2.8179(16) 161.3 3_455
C2 H2A O5 0.97 2.40 3.236(2) 143.8 1_455
C8 H8A O3 0.97 2.48 3.2105(19) 132.2 3

loop_
_geom_torsion_atom_site_label_1
_geom_torsion_atom_site_label_2
_geom_torsion_atom_site_label_3
_geom_torsion_atom_site_label_4
_geom_torsion
_geom_torsion_site_symmetry_1
_geom_torsion_site_symmetry_2
_geom_torsion_site_symmetry_3
_geom_torsion_site_symmetry_4
_geom_torsion_publ_flag
O1 C1 C2 C3 74.05(16) . . . . ?
C5 N1 C3 C2 74.64(16) . . . . ?
C4 N1 C3 C2 -53.53(17) . . . . ?
C1 C2 C3 N1 -161.40(13) . . . . ?
C5 N1 C4 C8 61.04(17) . . . 3_455 ?
C3 N1 C4 C8 -170.69(12) . . . 3_455 ?
C4 N1 C5 C6 -161.83(13) . . . . ?
C3 N1 C5 C6 71.19(16) . . . . ?
N1 C5 C6 C7 179.74(12) . . . . ?
C8 N2 C7 C6 -80.34(15) . . . . ?
C9 N2 C7 C6 158.56(13) . . . . ?
C5 C6 C7 N2 -70.86(17) . . . . ?
C7 N2 C8 C4 170.97(12) . . . 3_455 ?
C9 N2 C8 C4 -68.64(16) . . . 3_455 ?
C8 N2 C9 C10 160.31(13) . . . . ?
C7 N2 C9 C10 -79.58(16) . . . . ?
N2 C9 C10 C11 -54.99(18) . . . . ?
C9 C10 C11 O2 -44.08(18) . . . . ?
